data_4083545
loop_
_publ_author_name
'Mairychov\'a, Barbora'
'\<St\<epni\<cka, Petr'
'R\.u\<zi\<cka, Ale\<s'
'Dost\'al, Libor'
'Jambor, Roman'

_publ_section_title
;
 Reactivity Studies on an Intramolecularly Coordinated Organotin(IV)
 Carbonate
;
_journal_issue 12
_journal_name_full Organometallics
_journal_page_first 3021
_journal_paper_doi 10.1021/om5002759
_journal_volume 33
_journal_year 2014
_chemical_formula_moiety 'C36 H50 N4 O6 P2 Sn2, 2(C H Cl3)'
_chemical_formula_sum 'C38 H52 Cl6 N4 O6 P2 Sn2'
_chemical_formula_weight 1172.86
_chemical_name_systematic
; 
 ? 
;
_space_group_IT_number 15
_symmetry_cell_setting monoclinic
_symmetry_space_group_name_Hall '-C 2yc'
_symmetry_space_group_name_H-M 'C 1 2/c 1'
_atom_sites_solution_hydrogens geom
_atom_sites_solution_primary direct
_atom_sites_solution_secondary difmap
_audit_creation_method SHELXL-97
_cell_angle_alpha 90
_cell_angle_beta 105.271(3)
_cell_angle_gamma 90
_cell_formula_units_Z 4
_cell_length_a 26.0383(5)
_cell_length_b 9.6760(3)
_cell_length_c 20.034(7)
_cell_measurement_reflns_used 23539
_cell_measurement_temperature 150(1)
_cell_measurement_theta_max 27.5
_cell_measurement_theta_min 1
_cell_volume 4869.3(17)
_computing_cell_refinement 'COLLECT and DENZO'
_computing_data_collection 'COLLECT (Hooft, 1998) and DENZO (Otwinowski & Minor, 1997)'
_computing_data_reduction 'COLLECT and DENZO'
_computing_molecular_graphics 'PLATON (Spek, 2003)'
_computing_publication_material 'SHELXL-97 (Sheldrick, 2008)'
_computing_structure_refinement 'SHELXL-97 (Sheldrick, 1997)'
_computing_structure_solution 'SIR92 (Altomare et al., 1994)'
_diffrn_ambient_temperature 150(1)
_diffrn_detector_area_resol_mean 9.091
_diffrn_measured_fraction_theta_full 0.986
_diffrn_measured_fraction_theta_max 0.986
_diffrn_measurement_device_type 'Bruker Nonius KappaCCD area detector'
_diffrn_measurement_method '\f and \w scans to fill the Ewald sphere'
_diffrn_radiation_monochromator graphite
_diffrn_radiation_source 'fine-focus sealed tube'
_diffrn_radiation_type MoK\a
_diffrn_radiation_wavelength 0.71073
_diffrn_reflns_av_R_equivalents 0.0329
_diffrn_reflns_av_sigmaI/netI 0.0245
_diffrn_reflns_limit_h_max 33
_diffrn_reflns_limit_h_min -32
_diffrn_reflns_limit_k_max 12
_diffrn_reflns_limit_k_min -11
_diffrn_reflns_limit_l_max 22
_diffrn_reflns_limit_l_min -26
_diffrn_reflns_number 23487
_diffrn_reflns_theta_full 27.30
_diffrn_reflns_theta_max 27.30
_diffrn_reflns_theta_min 2.26
_diffrn_standards_number 0
_exptl_absorpt_coefficient_mu 1.466
_exptl_absorpt_correction_T_max 0.854
_exptl_absorpt_correction_T_min 0.773
_exptl_absorpt_correction_type integration
_exptl_absorpt_process_details
;
Gaussian integration (Coppens, 1970)
;
_exptl_crystal_colour colourless
_exptl_crystal_density_diffrn 1.600
_exptl_crystal_density_method 'not measured'
_exptl_crystal_description block
_exptl_crystal_F_000 2352
_exptl_crystal_size_max 0.34
_exptl_crystal_size_mid 0.23
_exptl_crystal_size_min 0.16
_refine_diff_density_max 1.114
_refine_diff_density_min -1.296
_refine_diff_density_rms 0.088
_refine_ls_extinction_method none
_refine_ls_goodness_of_fit_ref 1.092
_refine_ls_hydrogen_treatment constr
_refine_ls_matrix_type full
_refine_ls_number_parameters 262
_refine_ls_number_reflns 5404
_refine_ls_number_restraints 0
_refine_ls_restrained_S_all 1.092
_refine_ls_R_factor_all 0.0378
_refine_ls_R_factor_gt 0.0277
_refine_ls_shift/su_max 0.002
_refine_ls_shift/su_mean 0.000
_refine_ls_structure_factor_coef Fsqd
_refine_ls_weighting_details 'calc w=1/[\s^2^(Fo^2^)+(0.0156P)^2^+16.4749P] where P=(Fo^2^+2Fc^2^)/3'
_refine_ls_weighting_scheme calc
_refine_ls_wR_factor_gt 0.0570
_refine_ls_wR_factor_ref 0.0632
_reflns_number_gt 4651
_reflns_number_total 5404
_reflns_threshold_expression >2sigma(I)
_cod_data_source_file om5002759_si_001.cif
_cod_data_source_block compound10
_cod_depositor_comments 'Adding full bibliography for 4083545--4083549.cif.'
_cod_original_sg_symbol_H-M 'C 2/c'
_cod_database_code 4083545

loop_
_symmetry_equiv_pos_as_xyz
'x, y, z'
'-x, y, -z+1/2'
'x+1/2, y+1/2, z'
'-x+1/2, y+1/2, -z+1/2'
'-x, -y, -z'
'x, -y, z-1/2'
'-x+1/2, -y+1/2, -z'
'x+1/2, -y+1/2, z-1/2'

loop_
_atom_site_label
_atom_site_type_symbol
_atom_site_fract_x
_atom_site_fract_y
_atom_site_fract_z
_atom_site_U_iso_or_equiv
_atom_site_adp_type
_atom_site_occupancy
_atom_site_symmetry_multiplicity
_atom_site_calc_flag
_atom_site_refinement_flags
Sn1 Sn 0.084547(6) 0.553711(18) 0.328490(8) 0.02035(6) Uani 1 1 d .
P1 P 0.03124(3) 0.69518(7) 0.17445(3) 0.02109(13) Uani 1 1 d .
H1 H 0.0465 0.8077 0.2086 0.025 Uiso 1 1 d R
Cl3 Cl 0.09967(5) 1.03271(10) 0.08991(6) 0.0662(3) Uani 1 1 d .
Cl2 Cl 0.18271(4) 0.88441(13) 0.05097(6) 0.0747(3) Uani 1 1 d .
Cl1 Cl 0.17470(4) 0.87680(16) 0.19152(5) 0.0801(4) Uani 1 1 d .
C1 C 0.06080(10) 0.3528(3) 0.34981(13) 0.0229(5) Uani 1 1 d .
O1 O 0.05286(7) 0.57424(19) 0.22377(9) 0.0246(4) Uani 1 1 d .
O2 O -0.02994(7) 0.69806(19) 0.16025(9) 0.0250(4) Uani 1 1 d .
O3 O 0.04991(8) 0.6941(2) 0.11061(9) 0.0312(4) Uani 1 1 d .
C14 C 0.20237(11) 0.6419(3) 0.34928(18) 0.0413(7) Uani 1 1 d .
H14 H 0.2080 0.5501 0.3393 0.050 Uiso 1 1 d R
C11 C 0.14622(12) 0.4765(4) 0.48938(15) 0.0405(7) Uani 1 1 d .
H11A H 0.1477 0.4553 0.5367 0.049 Uiso 1 1 d R
H11B H 0.1750 0.5373 0.4878 0.049 Uiso 1 1 d R
H11C H 0.1492 0.3927 0.4650 0.049 Uiso 1 1 d R
N1 N 0.13114(9) 0.3577(2) 0.26286(12) 0.0291(5) Uani 1 1 d .
C15 C 0.24462(13) 0.7337(4) 0.3643(2) 0.0557(10) Uani 1 1 d .
H15 H 0.2785 0.7027 0.3649 0.067 Uiso 1 1 d R
C13 C 0.15176(10) 0.6853(3) 0.34834(13) 0.0252(5) Uani 1 1 d .
C2 C 0.06318(10) 0.2427(3) 0.30614(14) 0.0264(5) Uani 1 1 d .
C6 C 0.04755(10) 0.3325(3) 0.41180(14) 0.0271(5) Uani 1 1 d .
N2 N 0.09550(9) 0.5442(2) 0.45687(11) 0.0297(5) Uani 1 1 d .
C10 C 0.05056(11) 0.4538(3) 0.46015(14) 0.0317(6) Uani 1 1 d .
H10A H 0.0176 0.5057 0.4469 0.038 Uiso 1 1 d R
H10B H 0.0553 0.4208 0.5071 0.038 Uiso 1 1 d R
C3 C 0.04928(11) 0.1117(3) 0.32422(16) 0.0344(6) Uani 1 1 d .
H3 H 0.0506 0.0367 0.2956 0.041 Uiso 1 1 d R
C7 C 0.08334(11) 0.2685(3) 0.24356(14) 0.0310(6) Uani 1 1 d .
H7A H 0.0922 0.1813 0.2254 0.037 Uiso 1 1 d R
H7B H 0.0558 0.3133 0.2079 0.037 Uiso 1 1 d R
C19 C 0.13892(12) 0.8837(3) 0.10404(16) 0.0386(7) Uani 1 1 d .
H19 H 0.1158 0.8023 0.0931 0.046 Uiso 1 1 d R
C5 C 0.03376(11) 0.2007(3) 0.42885(16) 0.0348(7) Uani 1 1 d .
H5 H 0.0247 0.1855 0.4701 0.042 Uiso 1 1 d R
C8 C 0.17535(12) 0.2779(3) 0.30600(17) 0.0407(7) Uani 1 1 d .
H8A H 0.1664 0.2493 0.3474 0.049 Uiso 1 1 d R
H8B H 0.2068 0.3342 0.3180 0.049 Uiso 1 1 d R
H8C H 0.1817 0.1979 0.2810 0.049 Uiso 1 1 d R
C16 C 0.23664(14) 0.8693(4) 0.37826(18) 0.0512(9) Uani 1 1 d .
H16 H 0.2651 0.9309 0.3876 0.061 Uiso 1 1 d R
C9 C 0.14499(13) 0.4054(4) 0.20010(16) 0.0421(8) Uani 1 1 d .
H9A H 0.1768 0.4603 0.2130 0.051 Uiso 1 1 d R
H9B H 0.1163 0.4602 0.1728 0.051 Uiso 1 1 d R
H9C H 0.1508 0.3271 0.1736 0.051 Uiso 1 1 d R
C18 C 0.14413(12) 0.8225(3) 0.36357(15) 0.0353(6) Uani 1 1 d .
H18 H 0.1103 0.8533 0.3636 0.042 Uiso 1 1 d R
C17 C 0.18647(14) 0.9139(3) 0.37845(17) 0.0456(8) Uani 1 1 d .
H17 H 0.1810 1.0055 0.3888 0.055 Uiso 1 1 d R
C4 C 0.03389(12) 0.0921(3) 0.38428(17) 0.0402(7) Uani 1 1 d .
H4 H 0.0233 0.0047 0.3946 0.048 Uiso 1 1 d R
C12 C 0.09202(16) 0.6756(3) 0.49295(15) 0.0460(8) Uani 1 1 d .
H12A H 0.0931 0.6572 0.5404 0.055 Uiso 1 1 d R
H12B H 0.0592 0.7209 0.4707 0.055 Uiso 1 1 d R
H12C H 0.1214 0.7342 0.4911 0.055 Uiso 1 1 d R

loop_
_atom_site_aniso_label
_atom_site_aniso_U_11
_atom_site_aniso_U_22
_atom_site_aniso_U_33
_atom_site_aniso_U_23
_atom_site_aniso_U_13
_atom_site_aniso_U_12
Sn1 0.01873(9) 0.02433(9) 0.01770(8) 0.00101(7) 0.00427(6) -0.00102(7)
P1 0.0221(3) 0.0256(3) 0.0164(3) -0.0008(2) 0.0065(2) -0.0040(3)
Cl3 0.0829(7) 0.0405(5) 0.0717(7) -0.0009(4) 0.0140(5) 0.0068(5)
Cl2 0.0696(6) 0.0991(8) 0.0714(7) -0.0334(6) 0.0466(6) -0.0378(6)
Cl1 0.0519(5) 0.1344(11) 0.0484(6) 0.0270(6) 0.0032(4) -0.0102(6)
C1 0.0201(11) 0.0254(13) 0.0224(12) 0.0028(10) 0.0039(9) 0.0018(10)
O1 0.0261(9) 0.0307(10) 0.0173(8) 0.0010(7) 0.0060(7) 0.0044(8)
O2 0.0228(9) 0.0290(10) 0.0228(9) 0.0054(7) 0.0051(7) -0.0004(8)
O3 0.0335(10) 0.0419(11) 0.0219(9) 0.0001(8) 0.0136(8) -0.0095(9)
C14 0.0264(14) 0.0376(17) 0.060(2) 0.0038(15) 0.0115(14) -0.0029(13)
C11 0.0375(16) 0.054(2) 0.0240(14) 0.0040(13) -0.0021(12) -0.0008(15)
N1 0.0273(11) 0.0332(12) 0.0290(12) -0.0010(10) 0.0112(9) 0.0057(10)
C15 0.0237(15) 0.061(2) 0.079(3) 0.010(2) 0.0083(16) -0.0085(16)
C13 0.0242(12) 0.0280(13) 0.0221(12) 0.0037(10) 0.0040(10) -0.0042(11)
C2 0.0213(12) 0.0278(13) 0.0270(13) -0.0023(11) 0.0008(10) 0.0024(11)
C6 0.0207(12) 0.0316(14) 0.0289(13) 0.0065(11) 0.0062(10) 0.0030(11)
N2 0.0376(13) 0.0328(12) 0.0181(10) -0.0015(9) 0.0061(9) -0.0018(11)
C10 0.0373(15) 0.0391(16) 0.0221(13) 0.0071(12) 0.0134(11) 0.0066(13)
C3 0.0279(14) 0.0257(14) 0.0441(17) -0.0027(12) -0.0007(12) 0.0032(12)
C7 0.0322(14) 0.0301(14) 0.0301(14) -0.0080(11) 0.0070(11) 0.0046(12)
C19 0.0362(16) 0.0422(17) 0.0404(17) 0.0037(14) 0.0153(13) -0.0073(14)
C5 0.0274(14) 0.0377(16) 0.0393(16) 0.0155(13) 0.0089(12) 0.0002(12)
C8 0.0309(15) 0.0431(18) 0.0474(19) -0.0004(14) 0.0090(13) 0.0070(14)
C16 0.0397(18) 0.058(2) 0.049(2) 0.0067(17) -0.0003(15) -0.0257(17)
C9 0.0428(17) 0.053(2) 0.0375(17) -0.0017(14) 0.0237(14) 0.0078(15)
C18 0.0342(15) 0.0323(15) 0.0371(16) -0.0002(12) 0.0055(12) -0.0026(13)
C17 0.057(2) 0.0338(17) 0.0428(18) -0.0010(14) 0.0073(15) -0.0146(15)
C4 0.0327(15) 0.0319(16) 0.052(2) 0.0117(14) 0.0042(14) -0.0042(13)
C12 0.074(2) 0.0413(18) 0.0205(14) -0.0064(13) 0.0095(14) -0.0001(17)

loop_
_atom_type_symbol
_atom_type_description
_atom_type_scat_dispersion_real
_atom_type_scat_dispersion_imag
_atom_type_scat_source
C C 0.0033 0.0016 'International Tables Vol C Tables 4.2.6.8 and 6.1.1.4'
H H 0.0000 0.0000 'International Tables Vol C Tables 4.2.6.8 and 6.1.1.4'
O O 0.0106 0.0060 'International Tables Vol C Tables 4.2.6.8 and 6.1.1.4'
N N 0.0061 0.0033 'International Tables Vol C Tables 4.2.6.8 and 6.1.1.4'
P P 0.1023 0.0942 'International Tables Vol C Tables 4.2.6.8 and 6.1.1.4'
Cl Cl 0.1484 0.1585 'International Tables Vol C Tables 4.2.6.8 and 6.1.1.4'
Sn Sn -0.6537 1.4246 'International Tables Vol C Tables 4.2.6.8 and 6.1.1.4'

loop_
_exptl_crystal_face_index_h
_exptl_crystal_face_index_k
_exptl_crystal_face_index_l
_exptl_crystal_face_perp_dist
1 0 0 0.077
-1 0 0 0.065
0 -1 0 0.062
0 1 0 0.172
0 0 -1 0.053
0 0 1 0.093

loop_
_geom_angle_atom_site_label_1
_geom_angle_atom_site_label_2
_geom_angle_atom_site_label_3
_geom_angle
_geom_angle_site_symmetry_1
_geom_angle_site_symmetry_3
O2 Sn1 O1 86.72(7) 2 .
O2 Sn1 C13 97.64(9) 2 .
O1 Sn1 C13 102.93(8) . .
O2 Sn1 C1 110.85(8) 2 .
O1 Sn1 C1 103.59(8) . .
C13 Sn1 C1 141.79(10) . .
O2 Sn1 N2 78.88(7) 2 .
O1 Sn1 N2 163.04(7) . .
C13 Sn1 N2 87.96(9) . .
C1 Sn1 N2 73.77(9) . .
O3 P1 O1 113.61(11) . .
O3 P1 O2 113.46(11) . .
O1 P1 O2 108.51(10) . .
O3 P1 H1 109.7 . .
O1 P1 H1 107.0 . .
O2 P1 H1 103.9 . .
C6 C1 C2 121.2(2) . .
C6 C1 Sn1 117.71(19) . .
C2 C1 Sn1 120.86(19) . .
P1 O1 Sn1 135.28(11) . .
P1 O2 Sn1 132.89(11) . 2
C13 C14 C15 120.6(3) . .
C13 C14 H14 119.5 . .
C15 C14 H14 119.9 . .
N2 C11 H11A 109.4 . .
N2 C11 H11B 109.3 . .
H11A C11 H11B 109.5 . .
N2 C11 H11C 109.6 . .
H11A C11 H11C 109.5 . .
H11B C11 H11C 109.5 . .
C8 N1 C9 109.8(2) . .
C8 N1 C7 108.9(2) . .
C9 N1 C7 109.8(2) . .
C16 C15 C14 120.3(3) . .
C16 C15 H15 120.1 . .
C14 C15 H15 119.5 . .
C14 C13 C18 118.7(3) . .
C14 C13 Sn1 124.0(2) . .
C18 C13 Sn1 117.2(2) . .
C1 C2 C3 118.4(3) . .
C1 C2 C7 118.7(2) . .
C3 C2 C7 122.7(3) . .
C1 C6 C5 119.4(3) . .
C1 C6 C10 118.8(2) . .
C5 C6 C10 121.8(2) . .
C11 N2 C10 110.3(2) . .
C11 N2 C12 109.4(2) . .
C10 N2 C12 109.7(2) . .
C11 N2 Sn1 108.51(17) . .
C10 N2 Sn1 100.92(15) . .
C12 N2 Sn1 117.67(17) . .
N2 C10 C6 109.9(2) . .
N2 C10 H10A 109.7 . .
C6 C10 H10A 109.5 . .
N2 C10 H10B 109.8 . .
C6 C10 H10B 109.8 . .
H10A C10 H10B 108.2 . .
C4 C3 C2 120.5(3) . .
C4 C3 H3 119.7 . .
C2 C3 H3 119.7 . .
N1 C7 C2 109.5(2) . .
N1 C7 H7A 109.8 . .
C2 C7 H7A 109.8 . .
N1 C7 H7B 109.8 . .
C2 C7 H7B 109.7 . .
H7A C7 H7B 108.3 . .
Cl3 C19 Cl2 110.17(18) . .
Cl3 C19 Cl1 109.08(19) . .
Cl2 C19 Cl1 110.30(18) . .
Cl3 C19 H19 109.2 . .
Cl2 C19 H19 109.1 . .
Cl1 C19 H19 109.0 . .
C4 C5 C6 119.6(3) . .
C4 C5 H5 120.0 . .
C6 C5 H5 120.4 . .
N1 C8 H8A 109.3 . .
N1 C8 H8B 109.6 . .
H8A C8 H8B 109.5 . .
N1 C8 H8C 109.5 . .
H8A C8 H8C 109.5 . .
H8B C8 H8C 109.5 . .
C15 C16 C17 119.8(3) . .
C15 C16 H16 120.0 . .
C17 C16 H16 120.2 . .
N1 C9 H9A 109.4 . .
N1 C9 H9B 109.3 . .
H9A C9 H9B 109.5 . .
N1 C9 H9C 109.6 . .
H9A C9 H9C 109.5 . .
H9B C9 H9C 109.5 . .
C17 C18 C13 120.4(3) . .
C17 C18 H18 119.8 . .
C13 C18 H18 119.8 . .
C16 C17 C18 120.1(3) . .
C16 C17 H17 120.0 . .
C18 C17 H17 119.9 . .
C3 C4 C5 120.8(3) . .
C3 C4 H4 119.4 . .
C5 C4 H4 119.8 . .
N2 C12 H12A 109.6 . .
N2 C12 H12B 109.1 . .
H12A C12 H12B 109.5 . .
N2 C12 H12C 109.7 . .
H12A C12 H12C 109.5 . .
H12B C12 H12C 109.5 . .

loop_
_geom_bond_atom_site_label_1
_geom_bond_atom_site_label_2
_geom_bond_distance
_geom_bond_site_symmetry_2
Sn1 O2 2.0476(17) 2
Sn1 O1 2.0520(17) .
Sn1 C13 2.115(3) .
Sn1 C1 2.117(3) .
Sn1 N2 2.514(2) .
P1 O3 1.4835(18) .
P1 O1 1.5394(18) .
P1 O2 1.5429(18) .
P1 H1 1.2914 .
Cl3 C19 1.747(3) .
Cl2 C19 1.752(3) .
Cl1 C19 1.756(3) .
C1 C6 1.388(4) .
C1 C2 1.391(4) .
O2 Sn1 2.0476(17) 2
C14 C13 1.378(4) .
C14 C15 1.384(5) .
C14 H14 0.9299 .
C11 N2 1.464(4) .
C11 H11A 0.9597 .
C11 H11B 0.9601 .
C11 H11C 0.9601 .
N1 C8 1.464(4) .
N1 C9 1.471(4) .
N1 C7 1.480(4) .
C15 C16 1.368(6) .
C15 H15 0.9299 .
C13 C18 1.389(4) .
C2 C3 1.392(4) .
C2 C7 1.502(4) .
C6 C5 1.392(4) .
C6 C10 1.510(4) .
N2 C10 1.477(4) .
N2 C12 1.477(4) .
C10 H10A 0.9701 .
C10 H10B 0.9700 .
C3 C4 1.378(5) .
C3 H3 0.9300 .
C7 H7A 0.9700 .
C7 H7B 0.9701 .
C19 H19 0.9802 .
C5 C4 1.380(5) .
C5 H5 0.9298 .
C8 H8A 0.9600 .
C8 H8B 0.9599 .
C8 H8C 0.9600 .
C16 C17 1.377(5) .
C16 H16 0.9299 .
C9 H9A 0.9599 .
C9 H9B 0.9601 .
C9 H9C 0.9599 .
C18 C17 1.383(4) .
C18 H18 0.9299 .
C17 H17 0.9301 .
C4 H4 0.9300 .
C12 H12A 0.9599 .
C12 H12B 0.9600 .
C12 H12C 0.9603 .
